data_2207444
loop_
_publ_author_name
'Vande Velde, Christophe M. L.'
'De Borger, Roeland'
'Blockhuys, Frank'

_publ_section_title (<i>E</i>,<i>E</i>)-1-[2-(4-Nitrophenyl)ethenyl]-4-[2-(2,4,6-trimethoxyphenyl)ethenyl]benzene
_journal_coeditor_code BH6051
_journal_issue 12
_journal_name_full 'Acta Crystallographica Section E'
_journal_page_first o4289
_journal_page_last o4291
_journal_paper_doi 10.1107/S1600536805038419
_journal_volume 61
_journal_year 2005
_chemical_formula_iupac 'C25 H23 N O5'
_chemical_formula_moiety 'C25 H23 N O5'
_chemical_formula_sum 'C25 H23 N O5'
_chemical_formula_weight 417.44
_chemical_melting_point 451
_chemical_name_systematic
;
(E,E)-4-(4-Nitrophenylethenyl)-1-(2,4,6-trimethoxyphenylethenyl)benzene
;
_symmetry_cell_setting monoclinic
_symmetry_space_group_name_Hall '-P 2ybc'
_symmetry_space_group_name_H-M 'P 1 21/c 1'
_atom_sites_solution_hydrogens difmap
_atom_sites_solution_primary direct
_atom_sites_solution_secondary difmap
_audit_creation_method 'WinGX routine CIF_UPDATE'
_cell_angle_alpha 90.000
_cell_angle_beta 105.96(2)
_cell_angle_gamma 90.000
_cell_formula_units_Z 4
_cell_length_a 15.785(5)
_cell_length_b 10.357(2)
_cell_length_c 13.5020(10)
_cell_measurement_reflns_used 25
_cell_measurement_temperature 287(2)
_cell_measurement_theta_max 21.78
_cell_measurement_theta_min 7.51
_cell_volume 2122.3(8)
_computing_cell_refinement 'CAD-4 EXPRESS'
_computing_data_collection 'CAD-4 EXPRESS (Enraf--Nonius, 1994)'
_computing_data_reduction 'DREAR (Blessing, 1987)'
_computing_molecular_graphics
;
MERCURY (Bruno <i>et al.</i>,  2002) and ORTEP-3 for Windows (Farrugia,
1997)
;
_computing_publication_material 'PLATON (Spek, 2003) and WinGX (Farrugia, 1999)'
_computing_structure_refinement 'SHELXL97 (Sheldrick, 1997)'
_computing_structure_solution 'SIR97 (Altomare <i>et al.</i>,  1999)'
_diffrn_ambient_temperature 287(2)
_diffrn_measured_fraction_theta_full 0.999
_diffrn_measured_fraction_theta_max 0.999
_diffrn_measurement_device_type 'Enraf--Nonius MACH3'
_diffrn_measurement_method \w/2\q
_diffrn_radiation_monochromator graphite
_diffrn_radiation_source 'fine-focus sealed tube'
_diffrn_radiation_type MoK\a
_diffrn_radiation_wavelength 0.71073
_diffrn_reflns_av_R_equivalents 0.0107
_diffrn_reflns_av_sigmaI/netI 0.0454
_diffrn_reflns_limit_h_max 18
_diffrn_reflns_limit_h_min -18
_diffrn_reflns_limit_k_max 4
_diffrn_reflns_limit_k_min -12
_diffrn_reflns_limit_l_max 0
_diffrn_reflns_limit_l_min -16
_diffrn_reflns_number 4890
_diffrn_reflns_theta_full 25.32
_diffrn_reflns_theta_max 25.32
_diffrn_reflns_theta_min 1.34
_diffrn_standards_decay_% 1.5
_diffrn_standards_interval_time 60
_diffrn_standards_number 3
_exptl_absorpt_coefficient_mu 0.091
_exptl_absorpt_correction_type none
_exptl_crystal_colour red-orange
_exptl_crystal_density_diffrn 1.306
_exptl_crystal_density_method 'not measured'
_exptl_crystal_description rhomboid
_exptl_crystal_F_000 880
_exptl_crystal_size_max 0.3
_exptl_crystal_size_mid 0.2
_exptl_crystal_size_min 0.2
_refine_diff_density_max 0.182
_refine_diff_density_min -0.168
_refine_ls_extinction_method none
_refine_ls_goodness_of_fit_ref 1.032
_refine_ls_hydrogen_treatment refall
_refine_ls_matrix_type full
_refine_ls_number_parameters 372
_refine_ls_number_reflns 3880
_refine_ls_number_restraints 0
_refine_ls_restrained_S_all 1.032
_refine_ls_R_factor_all 0.0977
_refine_ls_R_factor_gt 0.0395
_refine_ls_shift/su_max 0.000
_refine_ls_shift/su_mean 0.000
_refine_ls_structure_factor_coef Fsqd
_refine_ls_weighting_details 'calc w=1/[\s^2^(Fo^2^)+(0.0508P)^2^+0.3937P] where P=(Fo^2^+2Fc^2^)/3'
_refine_ls_weighting_scheme calc
_refine_ls_wR_factor_gt 0.0992
_refine_ls_wR_factor_ref 0.1214
_reflns_number_gt 2320
_reflns_number_total 3880
_reflns_threshold_expression I>2\s(I)
_cod_data_source_file bh6051.cif
_cod_data_source_block I
_cod_original_cell_volume 2122.2(8)
_cod_original_sg_symbol_H-M 'P 21/c'
_cod_database_code 2207444
_cod_database_fobs_code 2207444

loop_
_atom_site_label
_atom_site_fract_x
_atom_site_fract_y
_atom_site_fract_z
_atom_site_U_iso_or_equiv
_atom_site_adp_type
_atom_site_calc_flag
_atom_site_occupancy
_atom_site_type_symbol
O46 0.31193(9) 0.92938(13) 0.77035(10) 0.0556(4) Uani d 1 O
O42 0.21210(9) 0.57320(14) 0.55387(11) 0.0612(4) Uani d 1 O
O44 0.47551(10) 0.80455(17) 0.54253(12) 0.0739(5) Uani d 1 O
C41 0.26307(12) 0.74666(18) 0.66547(13) 0.0433(4) Uani d 1 C
C4 -0.18582(13) 0.6229(2) 1.09063(15) 0.0507(5) Uani d 1 C
C42 0.27383(12) 0.66837(19) 0.58474(14) 0.0471(4) Uani d 1 C
C24 0.06833(12) 0.63745(18) 0.76996(14) 0.0469(5) Uani d 1 C
C44 0.40338(13) 0.7806(2) 0.57725(15) 0.0531(5) Uani d 1 C
C46 0.32509(12) 0.84750(19) 0.69592(13) 0.0458(5) Uani d 1 C
N1 -0.37402(14) 0.5676(2) 1.25683(16) 0.0733(6) Uani d 1 N
C21 -0.05229(12) 0.60648(19) 0.89040(15) 0.0484(5) Uani d 1 C
C1 -0.30872(14) 0.5884(2) 1.19953(17) 0.0580(6) Uani d 1 C
C27 0.12820(13) 0.6498(2) 0.70529(15) 0.0498(5) Uani d 1 C
C45 0.39434(13) 0.8636(2) 0.65373(15) 0.0521(5) Uani d 1 C
C26 0.01835(14) 0.6922(2) 0.91974(16) 0.0547(5) Uani d 1 C
O1 -0.42445(12) 0.4753(2) 1.23247(16) 0.0883(6) Uani d 1 O
C28 0.19698(13) 0.7287(2) 0.72155(15) 0.0475(5) Uani d 1 C
C8 -0.11775(13) 0.5883(2) 0.94735(16) 0.0521(5) Uani d 1 C
C43 0.34257(13) 0.6847(2) 0.54037(15) 0.0518(5) Uani d 1 C
C22 -0.06000(13) 0.5351(2) 0.80089(16) 0.0536(5) Uani d 1 C
C23 -0.00161(14) 0.5501(2) 0.74276(16) 0.0527(5) Uani d 1 C
C5 -0.17465(15) 0.6787(2) 1.18674(17) 0.0591(6) Uani d 1 C
C7 -0.11897(14) 0.6430(2) 1.03552(16) 0.0523(5) Uani d 1 C
C25 0.07664(14) 0.7069(2) 0.86104(16) 0.0549(5) Uani d 1 C
O2 -0.37513(14) 0.6428(2) 1.32600(15) 0.1036(7) Uani d 1 O
C2 -0.32233(16) 0.5307(3) 1.10489(19) 0.0694(7) Uani d 1 C
C6 -0.23589(16) 0.6630(2) 1.24115(18) 0.0652(6) Uani d 1 C
C3 -0.26102(15) 0.5491(3) 1.05150(18) 0.0686(7) Uani d 1 C
C56 0.3666(2) 1.0413(3) 0.7947(2) 0.0675(6) Uani d 1 C
C52 0.22186(19) 0.4812(3) 0.47907(19) 0.0651(6) Uani d 1 C
C54 0.4886(2) 0.7279(4) 0.4609(2) 0.0815(8) Uani d 1 C
H28 0.2061(13) 0.780(2) 0.7816(16) 0.061(6) Uiso d 1 H
H43 0.3493(13) 0.631(2) 0.4901(16) 0.057(6) Uiso d 1 H
H8 -0.1649(13) 0.529(2) 0.9156(16) 0.057(6) Uiso d 1 H
H45 0.4374(14) 0.931(2) 0.6744(16) 0.062(6) Uiso d 1 H
H23 -0.0094(13) 0.496(2) 0.6817(16) 0.061(6) Uiso d 1 H
H7 -0.0725(15) 0.702(2) 1.0698(16) 0.065(6) Uiso d 1 H
H6 -0.2269(16) 0.699(2) 1.3036(19) 0.082(8) Uiso d 1 H
H22 -0.1093(14) 0.475(2) 0.7784(16) 0.064(6) Uiso d 1 H
H561 0.3436(14) 1.095(2) 0.8414(19) 0.077(7) Uiso d 1 H
H27 0.1151(13) 0.596(2) 0.6478(16) 0.060(6) Uiso d 1 H
H562 0.4294(17) 1.018(2) 0.8249(18) 0.078(8) Uiso d 1 H
H541 0.4397(17) 0.742(2) 0.399(2) 0.081(8) Uiso d 1 H
H563 0.3602(16) 1.097(2) 0.733(2) 0.088(8) Uiso d 1 H
H25 0.1242(15) 0.763(2) 0.8854(16) 0.066(6) Uiso d 1 H
H26 0.0284(14) 0.746(2) 0.9807(18) 0.076(7) Uiso d 1 H
H3 -0.2716(16) 0.511(2) 0.986(2) 0.090(8) Uiso d 1 H
H521 0.2789(16) 0.430(2) 0.5044(18) 0.075(7) Uiso d 1 H
H5 -0.1220(16) 0.728(2) 1.2156(18) 0.081(8) Uiso d 1 H
H522 0.1716(17) 0.418(3) 0.4716(19) 0.087(8) Uiso d 1 H
H543 0.5401(18) 0.761(3) 0.4507(19) 0.091(8) Uiso d 1 H
H2 -0.3763(18) 0.482(3) 1.077(2) 0.093(8) Uiso d 1 H
H523 0.2184(16) 0.524(2) 0.417(2) 0.081(8) Uiso d 1 H
H542 0.4932(18) 0.630(3) 0.478(2) 0.096(9) Uiso d 1 H

loop_
_atom_site_aniso_label
_atom_site_aniso_U_11
_atom_site_aniso_U_22
_atom_site_aniso_U_33
_atom_site_aniso_U_12
_atom_site_aniso_U_13
_atom_site_aniso_U_23
O46 0.0598(8) 0.0598(9) 0.0539(8) -0.0076(7) 0.0267(7) -0.0105(7)
O42 0.0695(9) 0.0630(9) 0.0582(8) -0.0119(8) 0.0294(7) -0.0153(7)
O44 0.0606(9) 0.1017(13) 0.0721(10) -0.0155(9) 0.0396(8) -0.0250(9)
C41 0.0431(10) 0.0493(11) 0.0384(9) 0.0056(9) 0.0126(8) 0.0037(8)
C4 0.0484(11) 0.0558(12) 0.0491(11) 0.0036(9) 0.0156(9) 0.0035(9)
C42 0.0485(10) 0.0499(11) 0.0428(10) 0.0007(9) 0.0126(8) 0.0016(9)
C24 0.0476(10) 0.0462(11) 0.0478(10) 0.0044(9) 0.0145(8) 0.0037(9)
C44 0.0464(11) 0.0698(14) 0.0469(11) 0.0001(10) 0.0191(9) -0.0008(10)
C46 0.0460(10) 0.0533(12) 0.0383(9) 0.0062(9) 0.0116(8) -0.0002(9)
N1 0.0649(13) 0.0932(16) 0.0709(13) 0.0313(12) 0.0341(11) 0.0292(13)
C21 0.0443(10) 0.0522(11) 0.0498(11) 0.0010(9) 0.0149(9) 0.0068(9)
C1 0.0514(12) 0.0682(14) 0.0607(13) 0.0164(11) 0.0258(10) 0.0147(11)
C27 0.0496(11) 0.0549(12) 0.0466(11) 0.0013(10) 0.0160(9) 0.0000(10)
C45 0.0470(11) 0.0630(13) 0.0471(11) -0.0040(10) 0.0143(9) -0.0028(10)
C26 0.0578(12) 0.0601(13) 0.0496(11) -0.0056(10) 0.0205(10) -0.0047(10)
O1 0.0676(11) 0.1025(15) 0.1066(14) 0.0156(10) 0.0441(11) 0.0390(12)
C28 0.0498(11) 0.0503(11) 0.0459(11) 0.0064(9) 0.0187(9) 0.0026(9)
C8 0.0458(11) 0.0578(13) 0.0533(12) -0.0015(10) 0.0148(9) 0.0034(10)
C43 0.0549(12) 0.0612(13) 0.0431(10) 0.0026(10) 0.0197(9) -0.0041(10)
C22 0.0475(11) 0.0592(13) 0.0547(12) -0.0084(10) 0.0150(9) -0.0027(10)
C23 0.0523(11) 0.0573(13) 0.0492(11) -0.0043(10) 0.0155(9) -0.0065(10)
C5 0.0600(13) 0.0626(14) 0.0574(12) -0.0021(11) 0.0209(11) -0.0087(11)
C7 0.0504(11) 0.0551(13) 0.0533(12) -0.0002(10) 0.0171(10) 0.0023(10)
C25 0.0533(12) 0.0570(13) 0.0575(12) -0.0119(10) 0.0204(10) -0.0035(11)
O2 0.1112(15) 0.1366(18) 0.0825(12) 0.0399(13) 0.0596(12) 0.0072(13)
C2 0.0543(13) 0.0911(19) 0.0663(14) -0.0115(13) 0.0227(12) -0.0061(13)
C6 0.0740(15) 0.0709(16) 0.0552(13) 0.0093(13) 0.0252(12) -0.0060(12)
C3 0.0601(14) 0.0951(19) 0.0543(13) -0.0133(13) 0.0221(11) -0.0149(13)
C56 0.0804(18) 0.0602(15) 0.0699(16) -0.0110(13) 0.0340(14) -0.0132(13)
C52 0.0784(17) 0.0646(15) 0.0558(14) -0.0079(14) 0.0244(13) -0.0136(12)
C54 0.0761(19) 0.106(3) 0.0778(18) -0.0081(18) 0.0461(17) -0.0240(18)

loop_
_atom_type_symbol
_atom_type_description
_atom_type_scat_dispersion_real
_atom_type_scat_dispersion_imag
_atom_type_scat_source
C C 0.0033 0.0016 'International Tables Vol C Tables 4.2.6.8 and 6.1.1.4'
H H 0 0 'International Tables Vol C Tables 4.2.6.8 and 6.1.1.4'
N N 0.0061 0.0033 'International Tables Vol C Tables 4.2.6.8 and 6.1.1.4'
O O 0.0106 0.006 'International Tables Vol C Tables 4.2.6.8 and 6.1.1.4'

loop_
_geom_angle_atom_site_label_1
_geom_angle_atom_site_label_2
_geom_angle_atom_site_label_3
_geom_angle
C46 O46 C56 117.78(16)
C42 O42 C52 119.36(17)
C44 O44 C54 118.5(2)
C42 C41 C46 115.47(16)
C42 C41 C28 125.80(18)
C46 C41 C28 118.68(17)
C5 C4 C3 117.45(19)
C5 C4 C7 119.5(2)
C3 C4 C7 123.07(19)
O42 C42 C43 122.20(18)
O42 C42 C41 115.09(16)
C43 C42 C41 122.70(19)
C23 C24 C25 116.14(18)
C23 C24 C27 119.70(18)
C25 C24 C27 124.15(18)
O44 C44 C43 124.81(18)
O44 C44 C45 114.21(19)
C43 C44 C45 120.97(18)
O46 C46 C45 121.72(18)
O46 C46 C41 115.91(15)
C45 C46 C41 122.37(18)
O2 N1 O1 123.8(2)
O2 N1 C1 118.1(3)
O1 N1 C1 118.1(2)
C22 C21 C26 117.15(18)
C22 C21 C8 118.88(19)
C26 C21 C8 123.97(19)
C6 C1 C2 121.7(2)
C6 C1 N1 119.9(2)
C2 C1 N1 118.4(2)
C28 C27 C24 126.2(2)
C28 C27 H27 119.2(13)
C24 C27 H27 114.6(13)
C46 C45 C44 119.5(2)
C46 C45 H45 123.1(12)
C44 C45 H45 117.4(12)
C25 C26 C21 121.0(2)
C25 C26 H26 116.5(14)
C21 C26 H26 122.5(13)
C27 C28 C41 131.4(2)
C27 C28 H28 114.3(12)
C41 C28 H28 114.3(12)
C7 C8 C21 127.3(2)
C7 C8 H8 118.0(12)
C21 C8 H8 114.7(12)
C44 C43 C42 118.88(19)
C44 C43 H43 120.1(13)
C42 C43 H43 120.9(13)
C23 C22 C21 121.6(2)
C23 C22 H22 119.8(13)
C21 C22 H22 118.7(12)
C22 C23 C24 122.0(2)
C22 C23 H23 117.9(12)
C24 C23 H23 120.1(12)
C6 C5 C4 121.6(2)
C6 C5 H5 120.2(14)
C4 C5 H5 118.3(14)
C8 C7 C4 125.9(2)
C8 C7 H7 120.3(13)
C4 C7 H7 113.8(13)
C26 C25 C24 122.2(2)
C26 C25 H25 117.7(13)
C24 C25 H25 120.1(13)
C3 C2 C1 118.5(2)
C3 C2 H2 122.3(15)
C1 C2 H2 119.2(15)
C1 C6 C5 118.8(2)
C1 C6 H6 121.3(16)
C5 C6 H6 119.9(16)
C2 C3 C4 122.0(2)
C2 C3 H3 117.8(16)
C4 C3 H3 120.2(16)
O46 C56 H561 107.7(14)
O46 C56 H562 111.6(14)
H561 C56 H562 112.3(19)
O46 C56 H563 111.1(15)
H561 C56 H563 104(2)
H562 C56 H563 110(2)
O42 C52 H521 111.6(13)
O42 C52 H522 105.5(14)
H521 C52 H522 106.9(19)
O42 C52 H523 109.1(15)
H521 C52 H523 112(2)
H522 C52 H523 111(2)
O44 C54 H541 109.3(15)
O44 C54 H543 103.1(17)
H541 C54 H543 109(2)
O44 C54 H542 113.3(15)
H541 C54 H542 109(2)
H543 C54 H542 113(2)

loop_
_geom_bond_atom_site_label_1
_geom_bond_atom_site_label_2
_geom_bond_distance
_geom_bond_publ_flag
C4 C7 1.464(3) y
C7 C8 1.324(3) y
C8 C21 1.460(3) y
C21 C22 1.393(3) y
C22 C23 1.374(3) y
C23 C24 1.396(3) y
C24 C27 1.458(3) y
C27 C28 1.328(3) y
C28 C41 1.460(3) y
O46 C46 1.374(2) ?
O46 C56 1.428(3) ?
O42 C42 1.368(2) ?
O42 C52 1.428(3) ?
O44 C44 1.368(2) ?
O44 C54 1.419(3) ?
C41 C42 1.406(3) ?
C41 C46 1.413(3) ?
C4 C5 1.387(3) ?
C4 C3 1.388(3) ?
C42 C43 1.387(3) ?
C24 C25 1.399(3) y
C44 C43 1.375(3) ?
C44 C45 1.381(3) ?
C46 C45 1.375(3) ?
N1 O2 1.220(3) ?
N1 O1 1.230(3) ?
N1 C1 1.465(3) ?
C21 C26 1.395(3) y
C1 C6 1.371(3) ?
C1 C2 1.373(3) ?
C27 H27 0.93(2) ?
C45 H45 0.96(2) ?
C26 C25 1.378(3) y
C26 H26 0.97(2) ?
C28 H28 0.95(2) ?
C8 H8 0.97(2) ?
C43 H43 0.91(2) ?
C22 H22 0.98(2) ?
C23 H23 0.98(2) ?
C5 C6 1.375(3) ?
C5 H5 0.96(2) ?
C7 H7 0.97(2) ?
C25 H25 0.93(2) ?
C2 C3 1.370(3) ?
C2 H2 0.98(3) ?
C6 H6 0.90(2) ?
C3 H3 0.94(3) ?
C56 H561 0.98(2) ?
C56 H562 0.99(2) ?
C56 H563 1.00(3) ?
C52 H521 1.02(2) ?
C52 H522 1.01(3) ?
C52 H523 0.94(3) ?
C54 H541 0.98(3) ?
C54 H543 0.93(3) ?
C54 H542 1.04(3) ?

loop_
_geom_torsion_atom_site_label_1
_geom_torsion_atom_site_label_2
_geom_torsion_atom_site_label_3
_geom_torsion_atom_site_label_4
_geom_torsion
C52 O42 C42 C43 4.9(3)
C52 O42 C42 C41 -174.23(19)
C46 C41 C42 O42 -178.30(16)
C28 C41 C42 O42 4.5(3)
C46 C41 C42 C43 2.6(3)
C28 C41 C42 C43 -174.63(19)
C54 O44 C44 C43 1.5(4)
C54 O44 C44 C45 -177.4(2)
C56 O46 C46 C45 7.0(3)
C56 O46 C46 C41 -172.7(2)
C42 C41 C46 O46 176.13(16)
C28 C41 C46 O46 -6.4(2)
C42 C41 C46 C45 -3.6(3)
C28 C41 C46 C45 173.82(18)
O2 N1 C1 C6 19.3(3)
O1 N1 C1 C6 -160.6(2)
O2 N1 C1 C2 -161.2(2)
O1 N1 C1 C2 18.8(3)
C23 C24 C27 C28 179.8(2)
C25 C24 C27 C28 -1.4(3)
O46 C46 C45 C44 -178.37(18)
C41 C46 C45 C44 1.4(3)
O44 C44 C45 C46 -178.88(18)
C43 C44 C45 C46 2.1(3)
C22 C21 C26 C25 1.3(3)
C8 C21 C26 C25 -178.4(2)
C24 C27 C28 C41 177.42(19)
C42 C41 C28 C27 -8.5(3)
C46 C41 C28 C27 174.4(2)
C22 C21 C8 C7 176.9(2)
C26 C21 C8 C7 -3.4(3)
O44 C44 C43 C42 178.0(2)
C45 C44 C43 C42 -3.1(3)
O42 C42 C43 C44 -178.39(18)
C41 C42 C43 C44 0.6(3)
C26 C21 C22 C23 -1.2(3)
C8 C21 C22 C23 178.51(19)
C21 C22 C23 C24 -0.1(3)
C25 C24 C23 C22 1.3(3)
C27 C24 C23 C22 -179.79(19)
C3 C4 C5 C6 -0.6(3)
C7 C4 C5 C6 179.7(2)
C21 C8 C7 C4 179.88(19)
C5 C4 C7 C8 174.7(2)
C3 C4 C7 C8 -5.0(4)
C21 C26 C25 C24 0.0(3)
C23 C24 C25 C26 -1.2(3)
C27 C24 C25 C26 179.9(2)
C6 C1 C2 C3 0.0(4)
N1 C1 C2 C3 -179.5(2)
C2 C1 C6 C5 -0.8(3)
N1 C1 C6 C5 178.6(2)
C4 C5 C6 C1 1.2(3)
C1 C2 C3 C4 0.6(4)
C5 C4 C3 C2 -0.3(4)
C7 C4 C3 C2 179.4(2)
